data_1575310
loop_
_publ_author_name
'Toyama, Kazuki'
'Tanaka, Yuya'
'Yoshizawa, Michito'

_publ_section_title
;
 Multinuclear Cu <sub><i>n</i></sub> S <sub><i>m</i></sub> clusters
 encapsulated by aromatic micelles as aqueous red-to-NIR phosphorescent
 ink.
;
_journal_issue 36
_journal_name_full 'Chemical science'
_journal_page_first 16751
_journal_page_last 16756
_journal_paper_doi 10.1039/d5sc04122h
_journal_volume 16
_journal_year 2025
_chemical_formula_moiety 'C36 H36 Cu6 N6 S6'
_chemical_formula_sum 'C36 H36 Cu6 N6 S6'
_chemical_formula_weight 1126.31
_chemical_name_systematic 1a
_space_group_crystal_system trigonal
_space_group_IT_number 148
_space_group_name_Hall '-R 3'
_space_group_name_H-M_alt 'R -3 :H'
_atom_sites_solution_hydrogens geom
_atom_sites_solution_primary dual
_audit_creation_date 2025-01-30
_audit_creation_method
;
Olex2 1.5
(compiled 2024.01.12 svn.r2f8d729c for OlexSys, GUI svn.r6928)
;
_audit_update_record
;
2025-01-30 deposited with the CCDC.	2025-08-04 downloaded from the CCDC.
;
_cell_angle_alpha 90
_cell_angle_beta 90
_cell_angle_gamma 120
_cell_formula_units_Z 3
_cell_length_a 12.5474(2)
_cell_length_b 12.5474(2)
_cell_length_c 21.7649(3)
_cell_measurement_reflns_used 8113
_cell_measurement_temperature 103(2)
_cell_measurement_theta_max 76.3490
_cell_measurement_theta_min 4.4930
_cell_volume 2967.53(8)
_computing_cell_refinement 'CrysAlisPro 1.171.43.107a (Rigaku OD, 2024)'
_computing_data_collection 'CrysAlisPro 1.171.43.107a (Rigaku OD, 2024)'
_computing_data_reduction 'CrysAlisPro 1.171.43.107a (Rigaku OD, 2024)'
_computing_molecular_graphics 'Olex2 1.5 (Dolomanov et al., 2009)'
_computing_publication_material 'Olex2 1.5 (Dolomanov et al., 2009)'
_computing_structure_refinement 'SHELXL 2019/3 (Sheldrick, 2015)'
_computing_structure_solution 'SHELXT 2018/2 (Sheldrick, 2018)'
_diffrn_ambient_temperature 103(2)
_diffrn_detector 'Hybrid Pixel Array Detector'
_diffrn_detector_area_resol_mean 10.0000
_diffrn_detector_type HyPix
_diffrn_measured_fraction_theta_full 0.995
_diffrn_measured_fraction_theta_max 0.976
_diffrn_measurement_details
;
List of Runs (angles in degrees, time in seconds):

  # Type    Start    End  Width  t~exp~   \w     \q     \k     \f   Frames
#--------------------------------------------------------------------------
  1  \w     31.00  63.00   0.50    0.05    --  102.75 -51.00 140.00   64
  2  \w     31.00 115.00   0.50    0.05    --  102.75  -3.00 -80.00  168
  3  \w     94.00 174.00   0.50    0.05    --  102.75  45.00  60.00  160
  4  \w     55.00 157.00   0.50    0.05    --  102.75 162.00-134.00  204
  5  \w     55.00 157.00   0.50    0.05    --  102.75 162.00-134.00  204
  6  \w    -24.00  26.00   0.50    0.05    --  -47.66  19.00   0.00  100
  7  \w    -24.00  26.00   0.50    0.05    --  -47.66  19.00 -60.00  100
  8  \w    -24.00  26.00   0.50    0.05    --  -47.66  19.00 -90.00  100
  9  \w    -66.00 -31.00   0.50    0.05    -- -102.75  61.00 -30.00   70
 10  \w    -66.00 -31.00   0.50    0.05    -- -102.75  61.00 -60.00   70
 11  \w    -66.00 -31.00   0.50    0.05    -- -102.75  61.00-120.00   70
 12  \w   -175.00 -94.00   0.50    0.05    -- -102.75 -15.00-150.00  162
 13  \w   -175.00 -94.00   0.50    0.05    -- -102.75 -15.00-150.00  162
 14  \w   -119.00 -67.00   0.50    0.05    --  -47.66-137.00 -89.00  104
;
_diffrn_measurement_device 'four-circle diffractometer'
_diffrn_measurement_device_type 'XtaLAB Synergy R, DW system, HyPix'
_diffrn_measurement_method '\w scans'
_diffrn_orient_matrix_type 'CrysAlisPro convention (1999,Acta A55,543-557)'
_diffrn_orient_matrix_UB_11 0.0444759000
_diffrn_orient_matrix_UB_12 -0.0742210000
_diffrn_orient_matrix_UB_13 -0.0377253000
_diffrn_orient_matrix_UB_21 0.0254723000
_diffrn_orient_matrix_UB_22 -0.0489984000
_diffrn_orient_matrix_UB_23 0.0598858000
_diffrn_orient_matrix_UB_31 -0.1320578000
_diffrn_orient_matrix_UB_32 -0.1105474000
_diffrn_orient_matrix_UB_33 -0.0012011000
_diffrn_radiation_monochromator mirror
_diffrn_radiation_probe x-ray
_diffrn_radiation_type 'Cu K\a'
_diffrn_radiation_wavelength 1.54184
_diffrn_reflns_av_R_equivalents 0.0268
_diffrn_reflns_av_unetI/netI 0.0190
_diffrn_reflns_Laue_measured_fraction_full 0.995
_diffrn_reflns_Laue_measured_fraction_max 0.976
_diffrn_reflns_limit_h_max 14
_diffrn_reflns_limit_h_min -15
_diffrn_reflns_limit_k_max 15
_diffrn_reflns_limit_k_min -15
_diffrn_reflns_limit_l_max 27
_diffrn_reflns_limit_l_min -26
_diffrn_reflns_number 6369
_diffrn_reflns_point_group_measured_fraction_full 0.995
_diffrn_reflns_point_group_measured_fraction_max 0.976
_diffrn_reflns_theta_full 67.684
_diffrn_reflns_theta_max 76.279
_diffrn_reflns_theta_min 5.754
_diffrn_source 'Rotating-anode X-ray tube'
_diffrn_source_type 'Rigaku (Cu) X-ray Source'
_exptl_absorpt_coefficient_mu 6.767
_exptl_absorpt_correction_T_max 0.323
_exptl_absorpt_correction_T_min 0.258
_exptl_absorpt_correction_type multi-scan
_exptl_absorpt_process_details
;
CrysAlisPro 1.171.43.107a (Rigaku Oxford Diffraction, 2024)
Empirical absorption correction using spherical harmonics,
implemented in SCALE3 ABSPACK scaling algorithm.
;
_exptl_crystal_colour 'clear yellowish orange'
_exptl_crystal_colour_lustre clear
_exptl_crystal_colour_modifier yellowish
_exptl_crystal_colour_primary orange
_exptl_crystal_density_diffrn 1.891
_exptl_crystal_description octahedral
_exptl_crystal_F_000 1692
_exptl_crystal_preparation Luminescent
_exptl_crystal_size_max 0.2
_exptl_crystal_size_mid 0.2
_exptl_crystal_size_min 0.2
_refine_diff_density_max 2.522
_refine_diff_density_min -0.890
_refine_diff_density_rms 0.134
_refine_ls_extinction_method none
_refine_ls_goodness_of_fit_ref 1.225
_refine_ls_hydrogen_treatment constr
_refine_ls_matrix_type full
_refine_ls_number_parameters 83
_refine_ls_number_reflns 1354
_refine_ls_number_restraints 0
_refine_ls_restrained_S_all 1.225
_refine_ls_R_factor_all 0.0507
_refine_ls_R_factor_gt 0.0505
_refine_ls_shift/su_max 0.001
_refine_ls_shift/su_mean 0.000
_refine_ls_structure_factor_coef Fsqd
_refine_ls_weighting_details 'w=1/[\s^2^(Fo^2^)+(0.0552P)^2^+40.2249P] where P=(Fo^2^+2Fc^2^)/3'
_refine_ls_weighting_scheme calc
_refine_ls_wR_factor_gt 0.1364
_refine_ls_wR_factor_ref 0.1364
_reflns_Friedel_coverage 0.000
_reflns_number_gt 1344
_reflns_number_total 1354
_reflns_threshold_expression 'I > 2\s(I)'
_cod_data_source_file d5sc04122h2.cif
_cod_data_source_block 1a
_cod_depositor_comments 'Adding full bibliography for 1575310--1575311.cif.'
_cod_original_cell_volume 2967.53(10)
_cod_original_sg_symbol_H-M 'R -3'
_cod_database_code 1575310
_shelx_shelxl_version_number 2019/3
_chemical_oxdiff_formula CuSNCH
_shelx_space_group_comment
;
The symmetry employed for this shelxl refinement is uniquely defined
by the following loop, which should always be used as a source of
symmetry information in preference to the above space-group names.
They are only intended as comments.
;
_shelx_estimated_absorpt_t_max 0.345
_shelx_estimated_absorpt_t_min 0.345
_olex2_refinement_description
;
1. Fixed Uiso
 At 1.2 times of:
  All C(H) groups
 At 1.5 times of:
  All C(H,H,H) groups
2.a Aromatic/amide H refined with riding coordinates:
 C2(H2), C4(H4), C3(H3)
2.b Idealised Me refined as rotating group:
 C6(H6A,H6B,H6C)
;
_olex2_submission_special_instructions 'No special instructions were received'
_oxdiff_exptl_absorpt_empirical_details
;
Empirical correction (ABSPACK) includes:
- Absorption correction using spherical harmonics
- Frame scaling
;
_oxdiff_exptl_absorpt_empirical_full_max 1.637
_oxdiff_exptl_absorpt_empirical_full_min 0.715

loop_
_space_group_symop_operation_xyz
'x, y, z'
'-y, x-y, z'
'-x+y, -x, z'
'x+2/3, y+1/3, z+1/3'
'-y+2/3, x-y+1/3, z+1/3'
'-x+y+2/3, -x+1/3, z+1/3'
'x+1/3, y+2/3, z+2/3'
'-y+1/3, x-y+2/3, z+2/3'
'-x+y+1/3, -x+2/3, z+2/3'
'-x, -y, -z'
'y, -x+y, -z'
'x-y, x, -z'
'-x+2/3, -y+1/3, -z+1/3'
'y+2/3, -x+y+1/3, -z+1/3'
'x-y+2/3, x+1/3, -z+1/3'
'-x+1/3, -y+2/3, -z+2/3'
'y+1/3, -x+y+2/3, -z+2/3'
'x-y+1/3, x+2/3, -z+2/3'

loop_
_atom_site_label
_atom_site_type_symbol
_atom_site_fract_x
_atom_site_fract_y
_atom_site_fract_z
_atom_site_U_iso_or_equiv
_atom_site_adp_type
_atom_site_occupancy
_atom_site_site_symmetry_order
_atom_site_calc_flag
_atom_site_refinement_flags_posn
_atom_site_refinement_flags_adp
_atom_site_refinement_flags_occupancy
_atom_site_disorder_assembly
_atom_site_disorder_group
Cu1 Cu 0.37472(6) 0.53844(6) 0.71448(3) 0.0197(3) Uani 1 1 d . . . . .
S1 S 0.37881(9) 0.52439(9) 0.57411(5) 0.0195(3) Uani 1 1 d . . . . .
N1 N 0.4166(3) 0.4210(3) 0.67265(16) 0.0194(7) Uani 1 1 d . . . . .
C2 C 0.4485(4) 0.3480(4) 0.5759(2) 0.0236(9) Uani 1 1 d . . . . .
H2 H 0.448066 0.350438 0.532230 0.028 Uiso 1 1 calc R U . . .
C1 C 0.4168(4) 0.4217(4) 0.6105(2) 0.0207(8) Uani 1 1 d . . . . .
C5 C 0.4478(4) 0.3448(4) 0.7025(2) 0.0238(9) Uani 1 1 d . . . . .
C4 C 0.4801(4) 0.2697(4) 0.6698(2) 0.0251(10) Uani 1 1 d . . . . .
H4 H 0.501996 0.217348 0.691086 0.030 Uiso 1 1 calc R U . . .
C6 C 0.4467(5) 0.3490(5) 0.7705(2) 0.0332(11) Uani 1 1 d . . . . .
H6A H 0.492716 0.434841 0.784249 0.050 Uiso 1 1 calc R U . . .
H6B H 0.485229 0.303819 0.787162 0.050 Uiso 1 1 calc R U . . .
H6C H 0.361598 0.311220 0.785099 0.050 Uiso 1 1 calc R U . . .
C3 C 0.4803(4) 0.2718(5) 0.6061(3) 0.0315(11) Uani 1 1 d . . . . .
H3 H 0.502234 0.220835 0.583527 0.038 Uiso 1 1 calc R U . . .

loop_
_atom_site_aniso_label
_atom_site_aniso_U_11
_atom_site_aniso_U_22
_atom_site_aniso_U_33
_atom_site_aniso_U_23
_atom_site_aniso_U_13
_atom_site_aniso_U_12
Cu1 0.0193(4) 0.0205(4) 0.0183(4) -0.0008(2) -0.0001(2) 0.0092(3)
S1 0.0198(5) 0.0211(5) 0.0174(5) -0.0009(4) 0.0009(3) 0.0101(4)
N1 0.0146(16) 0.0178(17) 0.0240(17) -0.0023(14) -0.0017(13) 0.0067(14)
C2 0.017(2) 0.022(2) 0.029(2) -0.0030(17) 0.0037(16) 0.0076(17)
C1 0.0157(19) 0.019(2) 0.023(2) -0.0002(16) 0.0019(16) 0.0058(16)
C5 0.0161(19) 0.020(2) 0.033(2) 0.0000(17) -0.0025(17) 0.0072(17)
C4 0.018(2) 0.021(2) 0.039(3) 0.0026(19) -0.0011(18) 0.0118(18)
C6 0.035(3) 0.029(2) 0.035(3) 0.005(2) -0.007(2) 0.016(2)
C3 0.018(2) 0.027(2) 0.049(3) -0.009(2) 0.002(2) 0.0112(19)

loop_
_atom_type_symbol
_atom_type_description
_atom_type_scat_dispersion_real
_atom_type_scat_dispersion_imag
_atom_type_scat_source
C C 0.0181 0.0091 'International Tables Vol C Tables 4.2.6.8 and 6.1.1.4'
H H 0.0000 0.0000 'International Tables Vol C Tables 4.2.6.8 and 6.1.1.4'
Cu Cu -1.9646 0.5888 'International Tables Vol C Tables 4.2.6.8 and 6.1.1.4'
N N 0.0311 0.0180 'International Tables Vol C Tables 4.2.6.8 and 6.1.1.4'
S S 0.3331 0.5567 'International Tables Vol C Tables 4.2.6.8 and 6.1.1.4'

loop_
_geom_angle_atom_site_label_1
_geom_angle_atom_site_label_2
_geom_angle_atom_site_label_3
_geom_angle
_geom_angle_site_symmetry_1
_geom_angle_site_symmetry_3
_geom_angle_publ_flag
Cu1 Cu1 Cu1 71.96(3) 15_556 14_456 ?
S1 Cu1 Cu1 72.97(3) 14_456 14_456 ?
S1 Cu1 Cu1 73.06(3) 15_556 15_556 ?
S1 Cu1 Cu1 131.90(3) 14_456 15_556 ?
S1 Cu1 Cu1 132.04(3) 15_556 14_456 ?
S1 Cu1 S1 109.72(6) 15_556 14_456 ?
N1 Cu1 Cu1 88.89(10) . 14_456 ?
N1 Cu1 Cu1 87.68(11) . 15_556 ?
N1 Cu1 S1 123.36(11) . 14_456 ?
N1 Cu1 S1 121.28(11) . 15_556 ?
Cu1 S1 Cu1 95.17(5) 14_456 15_556 ?
C1 S1 Cu1 104.50(15) . 15_556 ?
C1 S1 Cu1 106.74(14) . 14_456 ?
C1 N1 Cu1 116.6(3) . . ?
C1 N1 C5 118.7(4) . . ?
C5 N1 Cu1 124.7(3) . . ?
C1 C2 H2 120.7 . . ?
C3 C2 H2 120.7 . . ?
C3 C2 C1 118.7(4) . . ?
N1 C1 S1 116.9(3) . . ?
N1 C1 C2 122.4(4) . . ?
C2 C1 S1 120.6(3) . . ?
N1 C5 C4 120.9(4) . . ?
N1 C5 C6 116.1(4) . . ?
C4 C5 C6 123.0(4) . . ?
C5 C4 H4 120.1 . . ?
C3 C4 C5 119.8(4) . . ?
C3 C4 H4 120.1 . . ?
C5 C6 H6A 109.5 . . ?
C5 C6 H6B 109.5 . . ?
C5 C6 H6C 109.5 . . ?
H6A C6 H6B 109.5 . . ?
H6A C6 H6C 109.5 . . ?
H6B C6 H6C 109.5 . . ?
C2 C3 C4 119.6(4) . . ?
C2 C3 H3 120.2 . . ?
C4 C3 H3 120.2 . . ?

loop_
_geom_bond_atom_site_label_1
_geom_bond_atom_site_label_2
_geom_bond_distance
_geom_bond_site_symmetry_2
_geom_bond_publ_flag
Cu1 Cu1 2.8329(10) 15_556 ?
Cu1 Cu1 2.8330(10) 14_456 ?
Cu1 S1 2.2574(12) 14_456 ?
Cu1 S1 2.2513(12) 15_556 ?
Cu1 N1 2.013(4) . ?
S1 C1 1.769(5) . ?
N1 C1 1.352(6) . ?
N1 C5 1.365(6) . ?
C2 H2 0.9500 . ?
C2 C1 1.398(6) . ?
C2 C3 1.374(7) . ?
C5 C4 1.393(6) . ?
C5 C6 1.481(7) . ?
C4 H4 0.9500 . ?
C4 C3 1.387(8) . ?
C6 H6A 0.9800 . ?
C6 H6B 0.9800 . ?
C6 H6C 0.9800 . ?
C3 H3 0.9500 . ?

loop_
_geom_torsion_atom_site_label_1
_geom_torsion_atom_site_label_2
_geom_torsion_atom_site_label_3
_geom_torsion_atom_site_label_4
_geom_torsion
_geom_torsion_site_symmetry_1
_geom_torsion_site_symmetry_2
_geom_torsion_site_symmetry_3
_geom_torsion_site_symmetry_4
_geom_torsion_publ_flag
Cu1 S1 C1 N1 -48.8(3) 14_456 . . . ?
Cu1 S1 C1 N1 51.3(3) 15_556 . . . ?
Cu1 S1 C1 C2 -127.1(3) 15_556 . . . ?
Cu1 S1 C1 C2 132.9(3) 14_456 . . . ?
Cu1 N1 C1 S1 -0.6(4) . . . . ?
Cu1 N1 C1 C2 177.7(3) . . . . ?
Cu1 N1 C5 C4 -177.5(3) . . . . ?
Cu1 N1 C5 C6 1.6(5) . . . . ?
N1 C5 C4 C3 -0.3(6) . . . . ?
C1 N1 C5 C4 0.5(6) . . . . ?
C1 N1 C5 C6 179.5(4) . . . . ?
C1 C2 C3 C4 0.1(7) . . . . ?
C5 N1 C1 S1 -178.7(3) . . . . ?
C5 N1 C1 C2 -0.4(6) . . . . ?
C5 C4 C3 C2 0.0(7) . . . . ?
C6 C5 C4 C3 -179.3(4) . . . . ?
C3 C2 C1 S1 178.4(3) . . . . ?
C3 C2 C1 N1 0.2(7) . . . . ?
